data_4029688
loop_
_publ_author_name
'Sun, Yin-Wei'
'Xu, Qin'
'Shi, Min'

_publ_section_title
;
 Synthesis of axially chiral gold complexes and their applications in
 asymmetric catalyses.
;
_journal_name_full 'Beilstein journal of organic chemistry'
_journal_page_first 2224
_journal_page_last 2232
_journal_paper_doi 10.3762/bjoc.9.261
_journal_volume 9
_journal_year 2013
_chemical_absolute_configuration ad
_chemical_formula_sum 'C38 H27 Au Cl P'
_chemical_formula_weight 746.98
_chemical_name_systematic
; 
 ? 
;
_space_group_IT_number 4
_symmetry_cell_setting monoclinic
_symmetry_space_group_name_Hall 'P 2yb'
_symmetry_space_group_name_H-M 'P 1 21 1'
_atom_sites_solution_hydrogens geom
_atom_sites_solution_primary direct
_atom_sites_solution_secondary difmap
_audit_creation_method SHELXL-97
_cell_angle_alpha 90.00
_cell_angle_beta 115.257(2)
_cell_angle_gamma 90.00
_cell_formula_units_Z 2
_cell_length_a 10.1476(9)
_cell_length_b 15.7426(14)
_cell_length_c 10.5615(9)
_cell_measurement_reflns_used 5147
_cell_measurement_temperature 293(2)
_cell_measurement_theta_max 52.038
_cell_measurement_theta_min 4.338
_cell_volume 1525.9(2)
_computing_cell_refinement 'Bruker SMART'
_computing_data_collection 'Bruker SMART'
_computing_data_reduction 'Bruker SHELXTL'
_computing_molecular_graphics 'Bruker SHELXTL'
_computing_publication_material 'Bruker SHELXTL'
_computing_structure_refinement 'SHELXL-97 (Sheldrick, 1997)'
_computing_structure_solution 'SHELXS-97 (Sheldrick, 1990)'
_diffrn_ambient_temperature 293(2)
_diffrn_measured_fraction_theta_full 0.999
_diffrn_measured_fraction_theta_max 0.999
_diffrn_measurement_device_type 'CCD area detector'
_diffrn_measurement_method 'phi and omega scans'
_diffrn_radiation_monochromator graphite
_diffrn_radiation_source 'fine-focus sealed tube'
_diffrn_radiation_type MoK\a
_diffrn_radiation_wavelength 0.71073
_diffrn_reflns_av_R_equivalents 0.0205
_diffrn_reflns_av_sigmaI/netI 0.0560
_diffrn_reflns_limit_h_max 9
_diffrn_reflns_limit_h_min -12
_diffrn_reflns_limit_k_max 19
_diffrn_reflns_limit_k_min -18
_diffrn_reflns_limit_l_max 13
_diffrn_reflns_limit_l_min -12
_diffrn_reflns_number 9235
_diffrn_reflns_theta_full 25.99
_diffrn_reflns_theta_max 25.99
_diffrn_reflns_theta_min 2.13
_exptl_absorpt_coefficient_mu 4.986
_exptl_absorpt_correction_T_max 0.6027
_exptl_absorpt_correction_T_min 0.4193
_exptl_absorpt_correction_type empirical
_exptl_absorpt_process_details sadabs
_exptl_crystal_colour colorless
_exptl_crystal_density_diffrn 1.626
_exptl_crystal_density_method 'not measured'
_exptl_crystal_description prismatic
_exptl_crystal_F_000 732
_exptl_crystal_size_max 0.21
_exptl_crystal_size_mid 0.19
_exptl_crystal_size_min 0.11
_refine_diff_density_max 0.632
_refine_diff_density_min -0.476
_refine_diff_density_rms 0.064
_refine_ls_abs_structure_details 'Flack H D (1983), Acta Cryst. A39, 876-881'
_refine_ls_abs_structure_Flack -0.012(5)
_refine_ls_extinction_method none
_refine_ls_goodness_of_fit_ref 1.022
_refine_ls_hydrogen_treatment constr
_refine_ls_matrix_type full
_refine_ls_number_parameters 370
_refine_ls_number_reflns 5920
_refine_ls_number_restraints 1
_refine_ls_restrained_S_all 1.022
_refine_ls_R_factor_all 0.0250
_refine_ls_R_factor_gt 0.0231
_refine_ls_shift/su_max 0.001
_refine_ls_shift/su_mean 0.000
_refine_ls_structure_factor_coef Fsqd
_refine_ls_weighting_details
; calc 
 [0.00000+1.00000exp(2.00(sin\q/\l)^2^)]/ 
   [\s^2^(Fo^2^)+0.0000+0.0000*P+(0.0000P)^2^+0.0000sin\q/\l] 
 where P = 0.33333Fo^2^ + 0.66667Fc^2^ 
;
_refine_ls_weighting_scheme calc
_refine_ls_wR_factor_gt 0.0538
_refine_ls_wR_factor_ref 0.0550
_reflns_number_gt 5550
_reflns_number_total 5920
_reflns_threshold_expression >2sigma(I)
_cod_data_source_file 1860-5397-9-261-S6.cif
_cod_data_source_block cd21391
_cod_depositor_comments
;
The following automatic conversions were performed:

'_symmetry_cell_setting' value 'Monoclinic' changed to 'monoclinic'
according to
/usr/data/users/saulius/automatic-downloads/retrospective/Beilstein/lib/dictionaries/cif_core.dic
dictionary named 'cif_core.dic' version 2.4.2 from 2011-04-26.

Automatic conversion script
Id: cif_fix_values 2281 2013-09-26 08:29:07Z andrius 
;
_cod_original_sg_symbol_H-M P2(1)
_cod_database_code 4029688

loop_
_symmetry_equiv_pos_as_xyz
'x, y, z'
'-x, y+1/2, -z'

loop_
_atom_site_label
_atom_site_type_symbol
_atom_site_fract_x
_atom_site_fract_y
_atom_site_fract_z
_atom_site_U_iso_or_equiv
_atom_site_adp_type
_atom_site_occupancy
_atom_site_symmetry_multiplicity
_atom_site_calc_flag
_atom_site_refinement_flags
Au1 Au 0.448942(13) 0.252120(18) 1.037530(13) 0.04042(5) Uani 1 1 d .
Cl1 Cl 0.66783(12) 0.27649(8) 1.03078(14) 0.0602(4) Uani 1 1 d .
P1 P 0.24508(11) 0.22648(7) 1.06151(11) 0.0370(3) Uani 1 1 d .
C1 C 0.0757(4) 0.2086(3) 0.9046(4) 0.0369(9) Uani 1 1 d .
C2 C -0.0396(5) 0.1683(3) 0.9237(5) 0.0486(11) Uani 1 1 d .
H2 H -0.0239 0.1496 1.0126 0.058 Uiso 1 1 calc R
C3 C -0.1716(5) 0.1563(4) 0.8159(6) 0.0538(12) Uani 1 1 d .
H3 H -0.2452 0.1294 0.8311 0.065 Uiso 1 1 calc R
C4 C -0.1978(4) 0.1840(3) 0.6818(5) 0.0439(10) Uani 1 1 d .
C5 C -0.3338(5) 0.1696(3) 0.5642(6) 0.0586(13) Uani 1 1 d .
H5 H -0.4083 0.1419 0.5768 0.070 Uiso 1 1 calc R
C6 C -0.3556(6) 0.1956(4) 0.4354(6) 0.0698(17) Uani 1 1 d .
H6 H -0.4447 0.1851 0.3599 0.084 Uiso 1 1 calc R
C7 C -0.2469(6) 0.2377(4) 0.4135(5) 0.0653(16) Uani 1 1 d .
H7 H -0.2640 0.2548 0.3235 0.078 Uiso 1 1 calc R
C8 C -0.1159(5) 0.2545(5) 0.5216(4) 0.0535(9) Uani 1 1 d .
H8 H -0.0458 0.2848 0.5056 0.064 Uiso 1 1 calc R
C9 C -0.0852(4) 0.2261(2) 0.6597(4) 0.0387(9) Uani 1 1 d .
C10 C 0.0549(4) 0.2367(3) 0.7746(4) 0.0340(10) Uani 1 1 d .
C11 C 0.1699(4) 0.2803(3) 0.7447(4) 0.0375(9) Uani 1 1 d .
C12 C 0.1812(5) 0.3698(3) 0.7572(5) 0.0442(10) Uani 1 1 d .
C13 C 0.0941(6) 0.4186(3) 0.8041(7) 0.0625(14) Uani 1 1 d .
H13 H 0.0247 0.3918 0.8257 0.075 Uiso 1 1 calc R
C14 C 0.1101(9) 0.5042(4) 0.8181(9) 0.093(2) Uani 1 1 d .
H14 H 0.0523 0.5351 0.8502 0.112 Uiso 1 1 calc R
C15 C 0.2127(10) 0.5465(4) 0.7848(11) 0.106(3) Uani 1 1 d .
H15 H 0.2227 0.6051 0.7945 0.127 Uiso 1 1 calc R
C16 C 0.2969(10) 0.5018(5) 0.7387(11) 0.097(3) Uani 1 1 d .
H16 H 0.3643 0.5306 0.7166 0.116 Uiso 1 1 calc R
C17 C 0.2858(7) 0.4127(4) 0.7230(7) 0.0606(14) Uani 1 1 d .
C18 C 0.3707(6) 0.3651(4) 0.6755(7) 0.0671(15) Uani 1 1 d .
H18 H 0.4361 0.3927 0.6491 0.081 Uiso 1 1 calc R
C19 C 0.3607(6) 0.2793(3) 0.6665(5) 0.0587(14) Uani 1 1 d .
H19 H 0.4206 0.2493 0.6359 0.070 Uiso 1 1 calc R
C20 C 0.2605(5) 0.2343(3) 0.7030(4) 0.0427(12) Uani 1 1 d .
C21 C 0.2648(6) 0.1396(3) 0.7010(5) 0.0468(11) Uani 1 1 d .
C22 C 0.3955(8) 0.0991(4) 0.7846(6) 0.0671(15) Uani 1 1 d .
H22 H 0.4776 0.1311 0.8377 0.080 Uiso 1 1 calc R
C23 C 0.4034(12) 0.0116(5) 0.7889(9) 0.095(3) Uani 1 1 d .
H23 H 0.4899 -0.0148 0.8479 0.114 Uiso 1 1 calc R
C24 C 0.2861(12) -0.0366(5) 0.7078(11) 0.094(3) Uani 1 1 d .
H24 H 0.2925 -0.0955 0.7100 0.113 Uiso 1 1 calc R
C25 C 0.1598(9) 0.0027(4) 0.6236(9) 0.081(2) Uani 1 1 d .
H25 H 0.0800 -0.0300 0.5671 0.097 Uiso 1 1 calc R
C26 C 0.1468(6) 0.0900(3) 0.6198(7) 0.0577(14) Uani 1 1 d .
H26 H 0.0585 0.1154 0.5626 0.069 Uiso 1 1 calc R
C27 C 0.2607(5) 0.1292(3) 1.1595(5) 0.0417(10) Uani 1 1 d .
C28 C 0.2681(6) 0.0533(4) 1.0966(6) 0.0589(13) Uani 1 1 d .
H28 H 0.2632 0.0536 1.0066 0.071 Uiso 1 1 calc R
C29 C 0.2826(7) -0.0229(4) 1.1665(7) 0.0718(16) Uani 1 1 d .
H29 H 0.2860 -0.0739 1.1235 0.086 Uiso 1 1 calc R
C30 C 0.2918(6) -0.0224(4) 1.3007(8) 0.0731(17) Uani 1 1 d .
H30 H 0.3009 -0.0733 1.3485 0.088 Uiso 1 1 calc R
C31 C 0.2876(7) 0.0528(5) 1.3635(7) 0.0691(17) Uani 1 1 d .
H31 H 0.2957 0.0527 1.4546 0.083 Uiso 1 1 calc R
C32 C 0.2716(6) 0.1274(4) 1.2948(6) 0.0521(12) Uani 1 1 d .
H32 H 0.2679 0.1779 1.3388 0.062 Uiso 1 1 calc R
C33 C 0.2064(5) 0.3115(3) 1.1573(5) 0.0420(10) Uani 1 1 d .
C34 C 0.0668(6) 0.3296(4) 1.1428(7) 0.0740(18) Uani 1 1 d .
H34 H -0.0122 0.2976 1.0828 0.089 Uiso 1 1 calc R
C35 C 0.0468(8) 0.3953(5) 1.2181(8) 0.087(2) Uani 1 1 d .
H35 H -0.0467 0.4070 1.2088 0.105 Uiso 1 1 calc R
C36 C 0.1596(8) 0.4436(4) 1.3057(8) 0.0784(18) Uani 1 1 d .
H36 H 0.1431 0.4887 1.3541 0.094 Uiso 1 1 calc R
C37 C 0.2970(8) 0.4254(5) 1.3222(8) 0.0750(19) Uani 1 1 d .
H37 H 0.3754 0.4567 1.3848 0.090 Uiso 1 1 calc R
C38 C 0.3201(6) 0.3606(3) 1.2460(7) 0.0563(13) Uani 1 1 d .
H38 H 0.4139 0.3500 1.2548 0.068 Uiso 1 1 calc R

loop_
_atom_site_aniso_label
_atom_site_aniso_U_11
_atom_site_aniso_U_22
_atom_site_aniso_U_33
_atom_site_aniso_U_23
_atom_site_aniso_U_13
_atom_site_aniso_U_12
Au1 0.02951(7) 0.05531(9) 0.03536(7) -0.00182(11) 0.01279(5) -0.00417(10)
Cl1 0.0384(5) 0.0835(12) 0.0634(7) 0.0011(6) 0.0262(5) -0.0080(5)
P1 0.0286(5) 0.0488(8) 0.0320(5) -0.0032(4) 0.0113(4) -0.0031(4)
C1 0.0292(19) 0.043(2) 0.035(2) -0.0013(17) 0.0107(16) 0.0007(16)
C2 0.045(3) 0.065(3) 0.040(2) -0.002(2) 0.022(2) -0.010(2)
C3 0.032(2) 0.072(3) 0.058(3) -0.007(3) 0.020(2) -0.013(2)
C4 0.032(2) 0.044(2) 0.050(3) -0.009(2) 0.0120(19) 0.0050(17)
C5 0.032(2) 0.061(3) 0.066(3) -0.014(3) 0.005(2) -0.002(2)
C6 0.052(3) 0.068(4) 0.057(3) -0.012(3) -0.008(3) 0.000(3)
C7 0.073(3) 0.055(4) 0.042(2) 0.005(3) -0.001(2) 0.007(3)
C8 0.054(2) 0.050(2) 0.0412(19) 0.004(4) 0.0049(16) 0.002(4)
C9 0.034(2) 0.034(2) 0.040(2) -0.0044(15) 0.0082(17) 0.0019(14)
C10 0.0331(17) 0.031(3) 0.0359(17) -0.0059(16) 0.0126(14) -0.0001(15)
C11 0.037(2) 0.040(2) 0.034(2) 0.0032(15) 0.0129(17) -0.0014(15)
C12 0.040(2) 0.038(2) 0.046(2) 0.0013(19) 0.0096(19) -0.0007(18)
C13 0.060(3) 0.047(3) 0.075(4) -0.003(3) 0.024(3) 0.004(2)
C14 0.102(5) 0.041(3) 0.125(6) -0.015(4) 0.037(5) 0.015(3)
C15 0.112(6) 0.033(3) 0.151(8) -0.010(4) 0.034(6) -0.014(4)
C16 0.093(5) 0.043(4) 0.144(8) 0.009(4) 0.041(5) -0.019(4)
C17 0.065(4) 0.043(3) 0.067(4) 0.009(3) 0.022(3) -0.009(3)
C18 0.063(3) 0.064(4) 0.079(4) 0.012(3) 0.035(3) -0.018(3)
C19 0.062(3) 0.069(4) 0.059(3) 0.001(2) 0.038(3) -0.003(2)
C20 0.047(2) 0.044(4) 0.039(2) -0.0001(18) 0.0209(17) -0.0047(18)
C21 0.062(3) 0.044(3) 0.048(3) -0.003(2) 0.036(2) 0.006(2)
C22 0.083(4) 0.065(4) 0.055(3) -0.008(3) 0.031(3) 0.016(3)
C23 0.137(8) 0.074(5) 0.085(5) 0.014(4) 0.060(5) 0.054(5)
C24 0.153(8) 0.040(4) 0.131(7) 0.007(4) 0.100(7) 0.013(4)
C25 0.112(6) 0.050(3) 0.123(6) -0.021(4) 0.090(5) -0.018(3)
C26 0.065(3) 0.047(3) 0.081(4) -0.011(3) 0.051(3) -0.008(2)
C27 0.032(2) 0.057(3) 0.034(2) 0.002(2) 0.0128(18) -0.0032(19)
C28 0.061(3) 0.061(3) 0.051(3) 0.000(2) 0.020(3) 0.008(2)
C29 0.071(4) 0.057(3) 0.081(4) 0.003(3) 0.026(3) 0.013(3)
C30 0.059(3) 0.072(4) 0.086(4) 0.031(4) 0.029(3) 0.011(3)
C31 0.072(4) 0.084(5) 0.064(4) 0.019(3) 0.041(3) 0.004(3)
C32 0.049(3) 0.066(4) 0.046(3) 0.002(2) 0.025(2) -0.003(2)
C33 0.039(2) 0.048(3) 0.037(2) -0.0060(19) 0.0143(19) -0.0015(19)
C34 0.051(3) 0.099(5) 0.074(4) -0.038(4) 0.028(3) -0.003(3)
C35 0.072(4) 0.110(6) 0.091(5) -0.033(4) 0.046(4) 0.011(4)
C36 0.095(5) 0.065(4) 0.087(5) -0.021(3) 0.049(4) -0.002(3)
C37 0.081(5) 0.062(4) 0.087(5) -0.025(4) 0.040(4) -0.014(3)
C38 0.050(3) 0.055(3) 0.070(4) -0.014(3) 0.030(3) -0.004(2)

loop_
_atom_type_symbol
_atom_type_description
_atom_type_scat_dispersion_real
_atom_type_scat_dispersion_imag
_atom_type_scat_source
C C 0.0033 0.0016 'International Tables Vol C Tables 4.2.6.8 and 6.1.1.4'
H H 0.0000 0.0000 'International Tables Vol C Tables 4.2.6.8 and 6.1.1.4'
P P 0.1023 0.0942 'International Tables Vol C Tables 4.2.6.8 and 6.1.1.4'
Cl Cl 0.1484 0.1585 'International Tables Vol C Tables 4.2.6.8 and 6.1.1.4'
Au Au -2.0133 8.8022 'International Tables Vol C Tables 4.2.6.8 and 6.1.1.4'

loop_
_geom_angle_atom_site_label_1
_geom_angle_atom_site_label_2
_geom_angle_atom_site_label_3
_geom_angle
P1 Au1 Cl1 175.63(4)
C27 P1 C33 106.9(2)
C27 P1 C1 101.9(2)
C33 P1 C1 105.9(2)
C27 P1 Au1 110.97(15)
C33 P1 Au1 111.19(15)
C1 P1 Au1 118.98(14)
C10 C1 C2 120.2(4)
C10 C1 P1 122.8(3)
C2 C1 P1 116.9(3)
C3 C2 C1 121.6(4)
C3 C2 H2 119.2
C1 C2 H2 119.2
C2 C3 C4 120.2(4)
C2 C3 H3 119.9
C4 C3 H3 119.9
C3 C4 C9 119.6(4)
C3 C4 C5 121.9(5)
C9 C4 C5 118.5(5)
C6 C5 C4 120.8(5)
C6 C5 H5 119.6
C4 C5 H5 119.6
C5 C6 C7 121.0(5)
C5 C6 H6 119.5
C7 C6 H6 119.5
C8 C7 C6 121.0(5)
C8 C7 H7 119.5
C6 C7 H7 119.5
C7 C8 C9 120.5(5)
C7 C8 H8 119.8
C9 C8 H8 119.8
C4 C9 C8 118.2(4)
C4 C9 C10 119.4(4)
C8 C9 C10 122.4(4)
C1 C10 C9 119.0(4)
C1 C10 C11 123.9(4)
C9 C10 C11 117.0(4)
C20 C11 C12 120.9(4)
C20 C11 C10 120.7(4)
C12 C11 C10 118.4(4)
C13 C12 C11 122.5(4)
C13 C12 C17 118.4(5)
C11 C12 C17 119.1(4)
C14 C13 C12 121.1(6)
C14 C13 H13 119.5
C12 C13 H13 119.5
C13 C14 C15 120.7(7)
C13 C14 H14 119.6
C15 C14 H14 119.6
C16 C15 C14 119.7(6)
C16 C15 H15 120.1
C14 C15 H15 120.1
C15 C16 C17 122.0(7)
C15 C16 H16 119.0
C17 C16 H16 119.0
C18 C17 C16 123.3(6)
C18 C17 C12 118.6(5)
C16 C17 C12 118.1(6)
C19 C18 C17 121.6(5)
C19 C18 H18 119.2
C17 C18 H18 119.2
C18 C19 C20 121.3(5)
C18 C19 H19 119.4
C20 C19 H19 119.4
C11 C20 C19 118.4(4)
C11 C20 C21 123.7(4)
C19 C20 C21 117.8(4)
C26 C21 C22 118.2(5)
C26 C21 C20 123.5(5)
C22 C21 C20 118.3(5)
C23 C22 C21 120.3(8)
C23 C22 H22 119.9
C21 C22 H22 119.9
C24 C23 C22 120.8(8)
C24 C23 H23 119.6
C22 C23 H23 119.6
C25 C24 C23 119.0(7)
C25 C24 H24 120.5
C23 C24 H24 120.5
C24 C25 C26 121.7(7)
C24 C25 H25 119.2
C26 C25 H25 119.2
C25 C26 C21 119.9(6)
C25 C26 H26 120.0
C21 C26 H26 120.0
C28 C27 C32 118.7(5)
C28 C27 P1 117.6(4)
C32 C27 P1 123.6(4)
C29 C28 C27 120.5(5)
C29 C28 H28 119.7
C27 C28 H28 119.7
C30 C29 C28 119.2(6)
C30 C29 H29 120.4
C28 C29 H29 120.4
C31 C30 C29 120.1(6)
C31 C30 H30 120.0
C29 C30 H30 120.0
C32 C31 C30 120.9(6)
C32 C31 H31 119.6
C30 C31 H31 119.6
C31 C32 C27 120.6(6)
C31 C32 H32 119.7
C27 C32 H32 119.7
C38 C33 C34 118.7(5)
C38 C33 P1 118.4(4)
C34 C33 P1 122.8(4)
C35 C34 C33 119.2(6)
C35 C34 H34 120.4
C33 C34 H34 120.4
C36 C35 C34 121.9(6)
C36 C35 H35 119.1
C34 C35 H35 119.1
C35 C36 C37 119.3(6)
C35 C36 H36 120.4
C37 C36 H36 120.4
C36 C37 C38 120.1(6)
C36 C37 H37 119.9
C38 C37 H37 119.9
C33 C38 C37 120.7(5)
C33 C38 H38 119.6
C37 C38 H38 119.6

loop_
_geom_bond_atom_site_label_1
_geom_bond_atom_site_label_2
_geom_bond_distance
Au1 P1 2.2257(10)
Au1 Cl1 2.2849(11)
P1 C27 1.816(5)
P1 C33 1.818(5)
P1 C1 1.830(4)
C1 C10 1.370(6)
C1 C2 1.419(6)
C2 C3 1.351(7)
C2 H2 0.9300
C3 C4 1.395(7)
C3 H3 0.9300
C4 C9 1.424(6)
C4 C5 1.427(6)
C5 C6 1.346(9)
C5 H5 0.9300
C6 C7 1.389(9)
C6 H6 0.9300
C7 C8 1.359(6)
C7 H7 0.9300
C8 C9 1.426(6)
C8 H8 0.9300
C9 C10 1.431(5)
C10 C11 1.501(5)
C11 C20 1.381(6)
C11 C12 1.415(6)
C12 C13 1.411(7)
C12 C17 1.429(7)
C13 C14 1.357(8)
C13 H13 0.9300
C14 C15 1.402(12)
C14 H14 0.9300
C15 C16 1.347(12)
C15 H15 0.9300
C16 C17 1.411(9)
C16 H16 0.9300
C17 C18 1.388(9)
C18 C19 1.354(8)
C18 H18 0.9300
C19 C20 1.420(6)
C19 H19 0.9300
C20 C21 1.492(7)
C21 C26 1.380(8)
C21 C22 1.396(8)
C22 C23 1.379(10)
C22 H22 0.9300
C23 C24 1.362(13)
C23 H23 0.9300
C24 C25 1.358(12)
C24 H24 0.9300
C25 C26 1.379(8)
C25 H25 0.9300
C26 H26 0.9300
C27 C28 1.385(7)
C27 C32 1.386(7)
C28 C29 1.384(8)
C28 H28 0.9300
C29 C30 1.380(10)
C29 H29 0.9300
C30 C31 1.367(10)
C30 H30 0.9300
C31 C32 1.353(9)
C31 H31 0.9300
C32 H32 0.9300
C33 C38 1.373(7)
C33 C34 1.389(7)
C34 C35 1.371(8)
C34 H34 0.9300
C35 C36 1.357(10)
C35 H35 0.9300
C36 C37 1.360(10)
C36 H36 0.9300
C37 C38 1.380(9)
C37 H37 0.9300
C38 H38 0.9300

loop_
_geom_torsion_atom_site_label_1
_geom_torsion_atom_site_label_2
_geom_torsion_atom_site_label_3
_geom_torsion_atom_site_label_4
_geom_torsion
Cl1 Au1 P1 C27 -48.0(6)
Cl1 Au1 P1 C33 70.9(6)
Cl1 Au1 P1 C1 -165.7(6)
C27 P1 C1 C10 -144.5(4)
C33 P1 C1 C10 103.9(4)
Au1 P1 C1 C10 -22.1(4)
C27 P1 C1 C2 39.4(4)
C33 P1 C1 C2 -72.3(4)
Au1 P1 C1 C2 161.7(3)
C10 C1 C2 C3 0.1(7)
P1 C1 C2 C3 176.4(4)
C1 C2 C3 C4 -0.3(8)
C2 C3 C4 C9 -0.9(7)
C2 C3 C4 C5 177.5(5)
C3 C4 C5 C6 -178.7(5)
C9 C4 C5 C6 -0.4(7)
C4 C5 C6 C7 -0.6(9)
C5 C6 C7 C8 -0.5(10)
C6 C7 C8 C9 2.5(11)
C3 C4 C9 C8 -179.3(5)
C5 C4 C9 C8 2.3(6)
C3 C4 C9 C10 2.2(6)
C5 C4 C9 C10 -176.3(4)
C7 C8 C9 C4 -3.3(9)
C7 C8 C9 C10 175.1(6)
C2 C1 C10 C9 1.2(6)
P1 C1 C10 C9 -174.9(3)
C2 C1 C10 C11 179.7(4)
P1 C1 C10 C11 3.6(6)
C4 C9 C10 C1 -2.3(6)
C8 C9 C10 C1 179.2(5)
C4 C9 C10 C11 179.1(4)
C8 C9 C10 C11 0.6(6)
C1 C10 C11 C20 92.1(5)
C9 C10 C11 C20 -89.3(5)
C1 C10 C11 C12 -89.2(5)
C9 C10 C11 C12 89.3(5)
C20 C11 C12 C13 -177.8(5)
C10 C11 C12 C13 3.6(7)
C20 C11 C12 C17 1.4(7)
C10 C11 C12 C17 -177.2(4)
C11 C12 C13 C14 178.4(6)
C17 C12 C13 C14 -0.8(9)
C12 C13 C14 C15 0.7(12)
C13 C14 C15 C16 -0.2(14)
C14 C15 C16 C17 -0.3(15)
C15 C16 C17 C18 179.8(8)
C15 C16 C17 C12 0.2(13)
C13 C12 C17 C18 -179.3(6)
C11 C12 C17 C18 1.4(8)
C13 C12 C17 C16 0.3(9)
C11 C12 C17 C16 -178.9(6)
C16 C17 C18 C19 177.6(7)
C12 C17 C18 C19 -2.8(9)
C17 C18 C19 C20 1.2(9)
C12 C11 C20 C19 -3.0(6)
C10 C11 C20 C19 175.7(4)
C12 C11 C20 C21 173.7(4)
C10 C11 C20 C21 -7.7(6)
C18 C19 C20 C11 1.7(8)
C18 C19 C20 C21 -175.2(5)
C11 C20 C21 C26 61.5(6)
C19 C20 C21 C26 -121.8(5)
C11 C20 C21 C22 -119.1(5)
C19 C20 C21 C22 57.6(6)
C26 C21 C22 C23 -2.3(8)
C20 C21 C22 C23 178.3(5)
C21 C22 C23 C24 2.6(10)
C22 C23 C24 C25 -1.0(11)
C23 C24 C25 C26 -0.9(10)
C24 C25 C26 C21 1.2(9)
C22 C21 C26 C25 0.4(7)
C20 C21 C26 C25 179.8(5)
C33 P1 C27 C28 170.4(4)
C1 P1 C27 C28 59.4(4)
Au1 P1 C27 C28 -68.2(4)
C33 P1 C27 C32 -12.3(5)
C1 P1 C27 C32 -123.3(4)
Au1 P1 C27 C32 109.1(4)
C32 C27 C28 C29 1.5(8)
P1 C27 C28 C29 178.9(5)
C27 C28 C29 C30 -0.9(9)
C28 C29 C30 C31 -0.4(10)
C29 C30 C31 C32 1.2(10)
C30 C31 C32 C27 -0.7(9)
C28 C27 C32 C31 -0.7(8)
P1 C27 C32 C31 -177.9(4)
C27 P1 C33 C38 97.1(5)
C1 P1 C33 C38 -154.8(4)
Au1 P1 C33 C38 -24.2(5)
C27 P1 C33 C34 -83.9(5)
C1 P1 C33 C34 24.2(5)
Au1 P1 C33 C34 154.8(5)
C38 C33 C34 C35 -0.5(10)
P1 C33 C34 C35 -179.5(6)
C33 C34 C35 C36 0.5(12)
C34 C35 C36 C37 -1.5(13)
C35 C36 C37 C38 2.6(12)
C34 C33 C38 C37 1.6(9)
P1 C33 C38 C37 -179.4(5)
C36 C37 C38 C33 -2.7(11)
